data_7204611
loop_
_publ_author_name
'Braga, Dario'
'Maini, Lucia'
'Mazzotti, Michele'
'Rubini, Katia'
'Grepioni, Fabrizia'

_publ_section_title
;
 Reversible gas?solid reactions between the organometallic zwitterion
 [CoIII(?5-C5H4COOH)(?5-C5H4COO)] and vapours of difluoro- and
 chloro-acetic acids
;
_journal_issue 29
_journal_name_full CrystEngComm
_journal_page_first 154
_journal_paper_doi 10.1039/b301952g
_journal_volume 5
_journal_year 2003
_chemical_formula_sum 'C14 H12 Co F O6'
_chemical_formula_weight 354.17
_chemical_name_systematic
;
?
;
_space_group_IT_number 14
_symmetry_cell_setting monoclinic
_symmetry_space_group_name_Hall '-P 2yn'
_symmetry_space_group_name_H-M 'P 1 21/n 1'
_atom_sites_solution_hydrogens geom
_atom_sites_solution_primary direct
_atom_sites_solution_secondary difmap
_audit_creation_method SHELXL-97
_cell_angle_alpha 90.00
_cell_angle_beta 100.13(3)
_cell_angle_gamma 90.00
_cell_formula_units_Z 4
_cell_length_a 7.8330(16)
_cell_length_b 11.696(2)
_cell_length_c 14.435(3)
_cell_measurement_temperature 293(2)
_cell_volume 1301.8(5)
_computing_structure_refinement 'SHELXL-97 (Sheldrick, 1997)'
_diffrn_ambient_temperature 293(2)
_diffrn_measured_fraction_theta_full 0.997
_diffrn_measured_fraction_theta_max 0.997
_diffrn_radiation_monochromator graphite
_diffrn_radiation_source 'fine-focus sealed tube'
_diffrn_radiation_type MoK\a
_diffrn_radiation_wavelength 0.71073
_diffrn_reflns_av_R_equivalents 0.0282
_diffrn_reflns_av_sigmaI/netI 0.0263
_diffrn_reflns_limit_h_max 9
_diffrn_reflns_limit_h_min -9
_diffrn_reflns_limit_k_max 13
_diffrn_reflns_limit_k_min 0
_diffrn_reflns_limit_l_max 17
_diffrn_reflns_limit_l_min 0
_diffrn_reflns_number 2369
_diffrn_reflns_theta_full 24.97
_diffrn_reflns_theta_max 24.97
_diffrn_reflns_theta_min 3.16
_exptl_absorpt_coefficient_mu 1.360
_exptl_absorpt_correction_T_max 1.0000
_exptl_absorpt_correction_T_min 0.7904
_exptl_absorpt_correction_type psi-scan
_exptl_crystal_colour yellow
_exptl_crystal_density_diffrn 1.807
_exptl_crystal_density_method 'not measured'
_exptl_crystal_description prism
_exptl_crystal_F_000 720
_exptl_crystal_size_max 0.26
_exptl_crystal_size_mid 0.18
_exptl_crystal_size_min 0.16
_refine_diff_density_max 0.990
_refine_diff_density_min -0.752
_refine_diff_density_rms 0.109
_refine_ls_extinction_method none
_refine_ls_goodness_of_fit_ref 1.021
_refine_ls_hydrogen_treatment mixed
_refine_ls_matrix_type full
_refine_ls_number_parameters 189
_refine_ls_number_reflns 2277
_refine_ls_number_restraints 0
_refine_ls_restrained_S_all 1.021
_refine_ls_R_factor_all 0.0681
_refine_ls_R_factor_gt 0.0437
_refine_ls_shift/su_max 0.001
_refine_ls_shift/su_mean 0.000
_refine_ls_structure_factor_coef Fsqd
_refine_ls_weighting_details 'calc w=1/[\s^2^(Fo^2^)+(0.0930P)^2^+0.0000P] where P=(Fo^2^+2Fc^2^)/3'
_refine_ls_weighting_scheme calc
_refine_ls_wR_factor_gt 0.1115
_refine_ls_wR_factor_ref 0.1264
_reflns_number_gt 1621
_reflns_number_total 2277
_reflns_threshold_expression >2sigma(I)
_cod_data_source_file b301952g.txt
_cod_data_source_block 2-[H2CFCOO]
_cod_depositor_comments
;
The following automatic conversions were performed:
'_symmetry_cell_setting' value 'Monoclinic' changed to 'monoclinic'
according to '/home/saulius/struct/CIF-dictionaries/cif_core.dic'
dictionary named 'cif_core.dic' version 2.4.1 from
2010-06-29.

'_exptl_absorpt_correction_type' value 'Psi-scan' changed to
'psi-scan' according to
'/home/saulius/struct/CIF-dictionaries/cif_core.dic' dictionary named
'cif_core.dic' version 2.4.1 from 2010-06-29.

Automatic conversion script
Id: cif_fix_enum 1527 2010-12-29 10:47:43Z saulius 
;
_cod_original_sg_symbol_H-M P2(1)/n
_cod_database_code 7204611

loop_
_symmetry_equiv_pos_as_xyz
'x, y, z'
'-x+1/2, y+1/2, -z+1/2'
'-x, -y, -z'
'x-1/2, -y-1/2, z-1/2'

loop_
_atom_site_label
_atom_site_type_symbol
_atom_site_fract_x
_atom_site_fract_y
_atom_site_fract_z
_atom_site_U_iso_or_equiv
_atom_site_adp_type
_atom_site_occupancy
_atom_site_symmetry_multiplicity
_atom_site_calc_flag
_atom_site_refinement_flags
_atom_site_disorder_assembly
_atom_site_disorder_group
Co1 Co 0.01082(5) 0.74846(4) 0.83915(3) 0.0211(2) Uani 1 1 d . . .
C1 C -0.0343(3) 0.8944(2) 0.90784(13) 0.0295(8) Uani 1 1 d G . .
H1A H -0.0702 0.8988 0.9694 0.035 Uiso 1 1 calc R . .
C2 C -0.1466(2) 0.8890(2) 0.81928(17) 0.0341(8) Uani 1 1 d G . .
H2A H -0.2736 0.8886 0.8090 0.041 Uiso 1 1 calc R . .
C3 C -0.0424(3) 0.8833(2) 0.74821(12) 0.0377(9) Uani 1 1 d G . .
H3A H -0.0850 0.8781 0.6803 0.045 Uiso 1 1 calc R . .
C4 C 0.1342(3) 0.8852(2) 0.79285(15) 0.0326(8) Uani 1 1 d G . .
H4A H 0.2349 0.8818 0.7612 0.039 Uiso 1 1 calc R . .
C5 C 0.1393(2) 0.8920(2) 0.89151(14) 0.0258(7) Uani 1 1 d G . .
C6 C 0.2935(5) 0.8886(3) 0.9686(3) 0.0301(8) Uani 1 1 d . . .
O1 O 0.2772(3) 0.8936(3) 1.04954(18) 0.0416(7) Uani 1 1 d . . .
O2 O 0.4383(3) 0.8779(2) 0.9364(2) 0.0375(7) Uani 1 1 d . . .
C7 C 0.0264(3) 0.6124(2) 0.92860(11) 0.0275(7) Uani 1 1 d G . .
H7A H 0.0431 0.6164 0.9974 0.033 Uiso 1 1 calc R . .
C8 C -0.1355(2) 0.6119(2) 0.86624(16) 0.0338(8) Uani 1 1 d G . .
H8A H -0.2501 0.6156 0.8845 0.041 Uiso 1 1 calc R . .
C9 C -0.1021(2) 0.6062(2) 0.77280(13) 0.0310(8) Uani 1 1 d G . .
H9A H -0.1896 0.6052 0.7152 0.037 Uiso 1 1 calc R . .
C10 C 0.0805(3) 0.6031(2) 0.77742(13) 0.0284(8) Uani 1 1 d G . .
H10A H 0.1411 0.5995 0.7236 0.034 Uiso 1 1 calc R . .
C11 C 0.1598(2) 0.6070(2) 0.87371(15) 0.0248(7) Uani 1 1 d G . .
C12 C 0.3497(4) 0.6116(3) 0.9085(2) 0.0266(8) Uani 1 1 d . . .
O3 O 0.4524(3) 0.6064(2) 0.85505(19) 0.0402(7) Uani 1 1 d . . .
O4 O 0.3887(3) 0.6241(2) 0.99958(18) 0.0369(7) Uani 1 1 d . . .
C13 C 0.7723(4) 0.7528(3) 1.0882(2) 0.0261(8) Uani 1 1 d . . .
C14 C 0.9509(5) 0.7606(3) 1.1493(3) 0.0348(9) Uani 1 1 d . . .
H14A H 1.0276 0.8034 1.1161 0.042 Uiso 1 1 calc R . .
H14B H 0.9425 0.8014 1.2068 0.042 Uiso 1 1 calc R . .
O5 O 0.7092(3) 0.8489(2) 1.0626(2) 0.0406(7) Uani 1 1 d . . .
O6 O 0.7066(3) 0.6573(2) 1.07005(19) 0.0396(7) Uani 1 1 d . . .
F1 F 1.0198(3) 0.6536(2) 1.1714(2) 0.0654(8) Uani 1 1 d . . .
H400 H 0.487(6) 0.629(4) 1.013(3) 0.046(14) Uiso 1 1 d . . .
H200 H 0.518(6) 0.876(4) 0.986(3) 0.048(13) Uiso 1 1 d . . .

loop_
_atom_site_aniso_label
_atom_site_aniso_U_11
_atom_site_aniso_U_22
_atom_site_aniso_U_33
_atom_site_aniso_U_23
_atom_site_aniso_U_13
_atom_site_aniso_U_12
Co1 0.0189(3) 0.0205(3) 0.0229(3) 0.00006(18) 0.00105(19) 0.00051(17)
C1 0.0274(17) 0.0264(19) 0.0350(19) -0.0070(16) 0.0061(15) 0.0031(15)
C2 0.0275(17) 0.0259(19) 0.045(2) -0.0005(18) -0.0042(16) 0.0091(16)
C3 0.050(2) 0.027(2) 0.0310(19) 0.0078(17) -0.0052(17) 0.0026(18)
C4 0.041(2) 0.0282(19) 0.0299(19) 0.0018(17) 0.0100(16) -0.0056(17)
C5 0.0300(17) 0.0163(17) 0.0306(18) -0.0002(14) 0.0043(15) -0.0010(14)
C6 0.0294(17) 0.0234(19) 0.037(2) -0.0042(16) 0.0057(15) -0.0016(15)
O1 0.0378(15) 0.0581(19) 0.0276(14) -0.0059(13) 0.0024(11) 0.0008(13)
O2 0.0247(13) 0.0450(16) 0.0426(16) -0.0015(14) 0.0060(12) -0.0032(12)
C7 0.0287(17) 0.0244(18) 0.0316(18) 0.0026(16) 0.0111(14) -0.0010(15)
C8 0.0253(17) 0.030(2) 0.048(2) 0.0026(18) 0.0109(16) -0.0054(15)
C9 0.0332(19) 0.0224(18) 0.0337(19) -0.0044(16) -0.0044(15) -0.0036(16)
C10 0.0338(19) 0.0217(18) 0.0303(18) -0.0031(15) 0.0076(15) 0.0000(15)
C11 0.0219(16) 0.0206(18) 0.0318(18) 0.0011(15) 0.0048(14) 0.0027(14)
C12 0.0269(17) 0.0232(19) 0.0299(19) 0.0028(15) 0.0053(15) 0.0037(14)
O3 0.0250(12) 0.0576(18) 0.0412(15) -0.0023(14) 0.0143(12) 0.0039(13)
O4 0.0249(14) 0.0498(17) 0.0336(15) -0.0003(13) -0.0012(12) -0.0003(13)
C13 0.0207(18) 0.034(2) 0.0240(18) 0.0010(16) 0.0039(15) 0.0001(15)
C14 0.0242(18) 0.045(3) 0.0322(19) -0.0012(17) -0.0034(15) -0.0014(15)
O5 0.0279(13) 0.0399(17) 0.0509(17) 0.0013(13) -0.0014(12) 0.0034(12)
O6 0.0290(13) 0.0390(17) 0.0468(16) -0.0004(13) -0.0042(12) -0.0031(12)
F1 0.0518(15) 0.0536(17) 0.0775(19) 0.0047(14) -0.0249(13) 0.0134(13)

loop_
_atom_type_symbol
_atom_type_description
_atom_type_scat_dispersion_real
_atom_type_scat_dispersion_imag
_atom_type_scat_source
C C 0.0033 0.0016 'International Tables Vol C Tables 4.2.6.8 and 6.1.1.4'
H H 0.0000 0.0000 'International Tables Vol C Tables 4.2.6.8 and 6.1.1.4'
O O 0.0106 0.0060 'International Tables Vol C Tables 4.2.6.8 and 6.1.1.4'
F F 0.0171 0.0103 'International Tables Vol C Tables 4.2.6.8 and 6.1.1.4'
Co Co 0.3494 0.9721 'International Tables Vol C Tables 4.2.6.8 and 6.1.1.4'

loop_
_geom_angle_atom_site_label_1
_geom_angle_atom_site_label_2
_geom_angle_atom_site_label_3
_geom_angle
_geom_angle_site_symmetry_1
_geom_angle_site_symmetry_3
_geom_angle_publ_flag
C5 Co1 C1 40.8 . . ?
C5 Co1 C11 110.80(9) . . ?
C1 Co1 C11 134.68(9) . . ?
C5 Co1 C10 134.29(9) . . ?
C1 Co1 C10 174.34(9) . . ?
C11 Co1 C10 40.8 . . ?
C5 Co1 C7 116.00(9) . . ?
C1 Co1 C7 110.00(9) . . ?
C11 Co1 C7 40.8 . . ?
C10 Co1 C7 68.61(5) . . ?
C5 Co1 C4 40.8 . . ?
C1 Co1 C4 68.61(6) . . ?
C11 Co1 C4 115.65(9) . . ?
C10 Co1 C4 109.37(9) . . ?
C7 Co1 C4 147.11(10) . . ?
C5 Co1 C9 172.86(10) . . ?
C1 Co1 C9 144.47(9) . . ?
C11 Co1 C9 68.59(6) . . ?
C10 Co1 C9 40.7 . . ?
C7 Co1 C9 68.52(6) . . ?
C4 Co1 C9 132.52(10) . . ?
C5 Co1 C8 146.28(9) . . ?
C1 Co1 C8 114.27(9) . . ?
C11 Co1 C8 68.57(6) . . ?
C10 Co1 C8 68.53(6) . . ?
C7 Co1 C8 40.7 . . ?
C4 Co1 C8 171.50(10) . . ?
C9 Co1 C8 40.7 . . ?
C5 Co1 C2 68.58(6) . . ?
C1 Co1 C2 40.7 . . ?
C11 Co1 C2 173.46(10) . . ?
C10 Co1 C2 144.16(9) . . ?
C7 Co1 C2 133.13(10) . . ?
C4 Co1 C2 68.44(6) . . ?
C9 Co1 C2 112.89(9) . . ?
C8 Co1 C2 108.11(9) . . ?
C5 Co1 C3 68.52(6) . . ?
C1 Co1 C3 68.48(6) . . ?
C11 Co1 C3 145.75(10) . . ?
C10 Co1 C3 113.72(9) . . ?
C7 Co1 C3 171.79(10) . . ?
C4 Co1 C3 40.6 . . ?
C9 Co1 C3 107.73(9) . . ?
C8 Co1 C3 131.83(10) . . ?
C2 Co1 C3 40.6 . . ?
C2 C1 C5 108.0 . . ?
C2 C1 Co1 69.97(9) . . ?
C5 C1 Co1 69.49(9) . . ?
C2 C1 H1A 126.0 . . ?
C5 C1 H1A 126.0 . . ?
Co1 C1 H1A 126.0 . . ?
C1 C2 C3 108.0 . . ?
C1 C2 Co1 69.30(9) . . ?
C3 C2 Co1 69.81(10) . . ?
C1 C2 H2A 126.0 . . ?
C3 C2 H2A 126.0 . . ?
Co1 C2 H2A 126.0 . . ?
C4 C3 C2 108.0 . . ?
C4 C3 Co1 69.42(9) . . ?
C2 C3 Co1 69.58(9) . . ?
C4 C3 H3A 126.0 . . ?
C2 C3 H3A 126.0 . . ?
Co1 C3 H3A 126.0 . . ?
C5 C4 C3 108.0 . . ?
C5 C4 Co1 69.33(10) . . ?
C3 C4 Co1 69.94(9) . . ?
C5 C4 H4A 126.0 . . ?
C3 C4 H4A 126.0 . . ?
Co1 C4 H4A 126.0 . . ?
C4 C5 C1 108.0 . . ?
C4 C5 C6 128.5(2) . . ?
C1 C5 C6 123.3(2) . . ?
C4 C5 Co1 69.88(10) . . ?
C1 C5 Co1 69.66(9) . . ?
C6 C5 Co1 122.6(2) . . ?
O1 C6 O2 126.8(4) . . ?
O1 C6 C5 121.0(3) . . ?
O2 C6 C5 112.2(3) . . ?
C6 O2 H200 105(3) . . ?
C8 C7 C11 108.0 . . ?
C8 C7 Co1 69.80(9) . . ?
C11 C7 Co1 69.47(9) . . ?
C8 C7 H7A 126.0 . . ?
C11 C7 H7A 126.0 . . ?
Co1 C7 H7A 126.0 . . ?
C7 C8 C9 108.0 . . ?
C7 C8 Co1 69.49(9) . . ?
C9 C8 Co1 69.62(9) . . ?
C7 C8 H8A 126.0 . . ?
C9 C8 H8A 126.0 . . ?
Co1 C8 H8A 126.0 . . ?
C10 C9 C8 108.0 . . ?
C10 C9 Co1 69.45(9) . . ?
C8 C9 Co1 69.70(9) . . ?
C10 C9 H9A 126.0 . . ?
C8 C9 H9A 126.0 . . ?
Co1 C9 H9A 126.0 . . ?
C11 C10 C9 108.0 . . ?
C11 C10 Co1 69.52(9) . . ?
C9 C10 Co1 69.81(9) . . ?
C11 C10 H10A 126.0 . . ?
C9 C10 H10A 126.0 . . ?
Co1 C10 H10A 126.0 . . ?
C10 C11 C7 108.0 . . ?
C10 C11 C12 124.9(2) . . ?
C7 C11 C12 127.0(2) . . ?
C10 C11 Co1 69.67(9) . . ?
C7 C11 Co1 69.74(9) . . ?
C12 C11 Co1 123.41(19) . . ?
O3 C12 O4 125.7(3) . . ?
O3 C12 C11 121.4(3) . . ?
O4 C12 C11 112.9(3) . . ?
C12 O4 H400 108(3) . . ?
O6 C13 O5 128.1(3) . . ?
O6 C13 C14 118.9(3) . . ?
O5 C13 C14 113.0(3) . . ?
F1 C14 C13 111.3(3) . . ?
F1 C14 H14A 109.4 . . ?
C13 C14 H14A 109.4 . . ?
F1 C14 H14B 109.4 . . ?
C13 C14 H14B 109.4 . . ?
H14A C14 H14B 108.0 . . ?

loop_
_geom_bond_atom_site_label_1
_geom_bond_atom_site_label_2
_geom_bond_distance
_geom_bond_site_symmetry_2
_geom_bond_publ_flag
Co1 C5 2.033(2) . ?
Co1 C1 2.036(2) . ?
Co1 C11 2.036(2) . ?
Co1 C10 2.038(2) . ?
Co1 C7 2.039(2) . ?
Co1 C4 2.041(2) . ?
Co1 C9 2.042(2) . ?
Co1 C8 2.043(2) . ?
Co1 C2 2.045(2) . ?
Co1 C3 2.048(3) . ?
C1 C2 1.4200 . ?
C1 C5 1.4200 . ?
C1 H1A 0.9800 . ?
C2 C3 1.4200 . ?
C2 H2A 0.9800 . ?
C3 C4 1.4200 . ?
C3 H3A 0.9800 . ?
C4 C5 1.4200 . ?
C4 H4A 0.9800 . ?
C5 C6 1.492(4) . ?
C6 O1 1.198(4) . ?
C6 O2 1.306(4) . ?
O2 H200 0.86(5) . ?
C7 C8 1.4200 . ?
C7 C11 1.4200 . ?
C7 H7A 0.9800 . ?
C8 C9 1.4200 . ?
C8 H8A 0.9800 . ?
C9 C10 1.4200 . ?
C9 H9A 0.9800 . ?
C10 C11 1.4200 . ?
C10 H10A 0.9800 . ?
C11 C12 1.485(4) . ?
C12 O3 1.210(4) . ?
C12 O4 1.304(4) . ?
O4 H400 0.76(5) . ?
C13 O6 1.238(4) . ?
C13 O5 1.257(4) . ?
C13 C14 1.519(5) . ?
C14 F1 1.377(4) . ?
C14 H14A 0.9700 . ?
C14 H14B 0.9700 . ?
